data_4085879
loop_
_publ_author_name
'Pfaff, Ulrike'
'Hildebrandt, Alexander'
'Korb, Marcus'
'Schaarschmidt, Dieter'
'Rosenkranz, Marco'
'Popov, Alexey'
'Lang, Heinrich'

_publ_section_title
;
 Five-Membered Heterocycles as Linking Units in Strongly Coupled
 Homobimetallic Group 8 Metal Half-Sandwich Complexes
;
_journal_issue 12
_journal_name_full Organometallics
_journal_page_first 2826
_journal_paper_doi 10.1021/acs.organomet.5b00104
_journal_volume 34
_journal_year 2015
_chemical_formula_moiety 'C70 H60 Fe2 P4 S'
_chemical_formula_sum 'C70 H60 Fe2 P4 S'
_chemical_formula_weight 1168.82
_chemical_name_systematic
; 
 ? 
;
_space_group_IT_number 14
_symmetry_cell_setting monoclinic
_symmetry_space_group_name_Hall '-P 2ybc'
_symmetry_space_group_name_H-M 'P 1 21/c 1'
_atom_sites_solution_hydrogens geom
_atom_sites_solution_primary direct
_atom_sites_solution_secondary difmap
_audit_creation_method SHELXL-97
_cell_angle_alpha 90.00
_cell_angle_beta 92.369(2)
_cell_angle_gamma 90.00
_cell_formula_units_Z 4
_cell_length_a 9.8267(2)
_cell_length_b 25.4997(5)
_cell_length_c 22.3763(6)
_cell_measurement_reflns_used 7157
_cell_measurement_temperature 107(2)
_cell_measurement_theta_max 27.9390
_cell_measurement_theta_min 3.2760
_cell_volume 5602.2(2)
_computing_cell_refinement
;
CrysAlisPro, Agilent Technologies,
Version 1.171.36.28 (release 01-02-2013 CrysAlis171 .NET)
(compiled Feb  1 2013,16:14:44)
;
_computing_data_collection
;
CrysAlisPro, Agilent Technologies,
Version 1.171.36.28 (release 01-02-2013 CrysAlis171 .NET)
(compiled Feb  1 2013,16:14:44)
;
_computing_data_reduction
;
CrysAlisPro, Agilent Technologies,
Version 1.171.36.28 (release 01-02-2013 CrysAlis171 .NET)
(compiled Feb  1 2013,16:14:44)
;
_computing_structure_refinement 'SHELXL-97 (Sheldrick, 1997)'
_computing_structure_solution 'SHELXS-97 (Sheldrick, 1990)'
_diffrn_ambient_temperature 107(2)
_diffrn_measured_fraction_theta_full 0.995
_diffrn_measured_fraction_theta_max 0.995
_diffrn_measurement_device_type 'oxford gemini s'
_diffrn_measurement_method '\w scans'
_diffrn_radiation_monochromator graphite
_diffrn_radiation_source 'fine-focus sealed tube'
_diffrn_radiation_type MoK\a
_diffrn_radiation_wavelength 0.71073
_diffrn_reflns_av_R_equivalents 0.0558
_diffrn_reflns_av_sigmaI/netI 0.0768
_diffrn_reflns_limit_h_max 12
_diffrn_reflns_limit_h_min -12
_diffrn_reflns_limit_k_max 31
_diffrn_reflns_limit_k_min -18
_diffrn_reflns_limit_l_max 15
_diffrn_reflns_limit_l_min -27
_diffrn_reflns_number 27913
_diffrn_reflns_theta_full 26.00
_diffrn_reflns_theta_max 26.00
_diffrn_reflns_theta_min 2.93
_diffrn_standards_decay_% 0
_diffrn_standards_interval_count 50
_diffrn_standards_interval_time 10
_diffrn_standards_number 2
_exptl_absorpt_coefficient_mu 0.714
_exptl_absorpt_correction_T_max 1.00000
_exptl_absorpt_correction_T_min 0.97687
_exptl_absorpt_correction_type multi-scan
_exptl_absorpt_process_details
;
CrysAlisPro, Agilent Technologies,
Version 1.171.36.28 (release 01-02-2013 CrysAlis171 .NET)
(compiled Feb  1 2013,16:14:44)
Empirical absorption correction using spherical harmonics,
 implemented in SCALE3 ABSPACK scaling algorithm.
;
_exptl_crystal_colour red
_exptl_crystal_density_diffrn 1.386
_exptl_crystal_density_method 'not measured'
_exptl_crystal_description block
_exptl_crystal_F_000 2432
_exptl_crystal_size_max 0.3
_exptl_crystal_size_mid 0.2
_exptl_crystal_size_min 0.09
_refine_diff_density_max 1.156
_refine_diff_density_min -0.555
_refine_diff_density_rms 0.086
_refine_ls_extinction_method none
_refine_ls_goodness_of_fit_ref 1.019
_refine_ls_hydrogen_treatment constr
_refine_ls_matrix_type full
_refine_ls_number_parameters 694
_refine_ls_number_reflns 10947
_refine_ls_number_restraints 0
_refine_ls_restrained_S_all 1.019
_refine_ls_R_factor_all 0.0912
_refine_ls_R_factor_gt 0.0548
_refine_ls_shift/su_max 0.002
_refine_ls_shift/su_mean 0.000
_refine_ls_structure_factor_coef Fsqd
_refine_ls_weighting_details 'calc w=1/[\s^2^(Fo^2^)+(0.0667P)^2^+0.0000P] where P=(Fo^2^+2Fc^2^)/3'
_refine_ls_weighting_scheme calc
_refine_ls_wR_factor_gt 0.1217
_refine_ls_wR_factor_ref 0.1344
_reflns_number_gt 7604
_reflns_number_total 10947
_reflns_threshold_expression >2sigma(I)
_cod_data_source_file om5b00104_si_002.cif
_cod_data_source_block UP-S-Fe-dppe
_cod_depositor_comments 'Adding full bibliography for 4085876--4085880.cif.'
_cod_original_sg_symbol_H-M 'P 21/c'
_cod_database_code 4085879

loop_
_symmetry_equiv_pos_as_xyz
'x, y, z'
'-x, y+1/2, -z+1/2'
'-x, -y, -z'
'x, -y-1/2, z-1/2'

loop_
_atom_site_label
_atom_site_type_symbol
_atom_site_fract_x
_atom_site_fract_y
_atom_site_fract_z
_atom_site_U_iso_or_equiv
_atom_site_adp_type
_atom_site_occupancy
_atom_site_symmetry_multiplicity
_atom_site_calc_flag
_atom_site_refinement_flags
C1 C -0.2298(3) 1.07797(13) 0.15235(16) 0.0221(8) Uani 1 1 d .
C2 C -0.2278(3) 1.07776(14) 0.09213(16) 0.0250(8) Uani 1 1 d .
H2 H -0.1661 1.0580 0.0712 0.030 Uiso 1 1 calc R
C3 C -0.3271(3) 1.11013(14) 0.06357(16) 0.0245(8) Uani 1 1 d .
H3 H -0.3372 1.1133 0.0222 0.029 Uiso 1 1 calc R
C4 C -0.4067(3) 1.13632(13) 0.10186(16) 0.0227(8) Uani 1 1 d .
C5 C -0.1476(3) 1.04935(13) 0.19448(16) 0.0244(8) Uani 1 1 d .
C6 C -0.0774(3) 1.02170(14) 0.22851(16) 0.0243(8) Uani 1 1 d .
C7 C -0.1547(4) 0.92747(15) 0.28156(19) 0.0359(10) Uani 1 1 d .
H7 H -0.2424 0.9378 0.2696 0.043 Uiso 1 1 calc R
C8 C -0.0978(4) 0.93066(15) 0.33920(19) 0.0355(10) Uani 1 1 d .
H8 H -0.1410 0.9435 0.3724 0.043 Uiso 1 1 calc R
C9 C 0.0372(4) 0.91114(14) 0.33919(18) 0.0316(9) Uani 1 1 d .
H9 H 0.0985 0.9092 0.3719 0.038 Uiso 1 1 calc R
C10 C 0.0609(4) 0.89519(14) 0.27992(18) 0.0327(9) Uani 1 1 d .
H10 H 0.1409 0.8803 0.2670 0.039 Uiso 1 1 calc R
C11 C -0.0564(4) 0.90566(14) 0.24399(19) 0.0355(10) Uani 1 1 d .
H11 H -0.0676 0.8995 0.2031 0.043 Uiso 1 1 calc R
C12 C 0.2276(3) 1.00238(13) 0.16297(16) 0.0230(8) Uani 1 1 d .
C13 C 0.3448(4) 1.02507(14) 0.14105(17) 0.0290(9) Uani 1 1 d .
H13 H 0.4093 1.0399 0.1676 0.035 Uiso 1 1 calc R
C14 C 0.3661(4) 1.02575(14) 0.08044(17) 0.0300(9) Uani 1 1 d .
H14 H 0.4432 1.0419 0.0662 0.036 Uiso 1 1 calc R
C15 C 0.2734(4) 1.00256(16) 0.04120(18) 0.0355(10) Uani 1 1 d .
H15 H 0.2899 1.0017 0.0006 0.043 Uiso 1 1 calc R
C16 C 0.1564(4) 0.98066(16) 0.06162(17) 0.0349(10) Uani 1 1 d .
H16 H 0.0925 0.9659 0.0348 0.042 Uiso 1 1 calc R
C17 C 0.1338(4) 0.98064(14) 0.12272(17) 0.0285(9) Uani 1 1 d .
H17 H 0.0545 0.9658 0.1365 0.034 Uiso 1 1 calc R
C18 C 0.3477(4) 0.95611(15) 0.26702(17) 0.0293(9) Uani 1 1 d .
C19 C 0.4038(4) 0.95631(16) 0.32502(18) 0.0336(9) Uani 1 1 d .
H19 H 0.3783 0.9823 0.3515 0.040 Uiso 1 1 calc R
C20 C 0.4968(4) 0.91857(17) 0.34411(19) 0.0395(10) Uani 1 1 d .
H20 H 0.5348 0.9197 0.3829 0.047 Uiso 1 1 calc R
C21 C 0.5329(4) 0.87947(16) 0.30577(19) 0.0381(10) Uani 1 1 d .
H21 H 0.5949 0.8539 0.3187 0.046 Uiso 1 1 calc R
C22 C 0.4777(4) 0.87787(16) 0.24835(19) 0.0377(10) Uani 1 1 d .
H22 H 0.5017 0.8511 0.2225 0.045 Uiso 1 1 calc R
C23 C 0.3862(4) 0.91615(16) 0.22905(18) 0.0338(9) Uani 1 1 d .
H23 H 0.3500 0.9151 0.1900 0.041 Uiso 1 1 calc R
C24 C 0.2580(4) 1.06563(14) 0.26992(17) 0.0275(8) Uani 1 1 d .
H24A H 0.3315 1.0630 0.3001 0.033 Uiso 1 1 calc R
H24B H 0.2901 1.0859 0.2367 0.033 Uiso 1 1 calc R
C25 C 0.1367(4) 1.09241(16) 0.29587(16) 0.0316(9) Uani 1 1 d .
H25A H 0.0778 1.1066 0.2640 0.038 Uiso 1 1 calc R
H25B H 0.1669 1.1210 0.3217 0.038 Uiso 1 1 calc R
C26 C 0.1505(4) 1.03774(15) 0.40816(17) 0.0301(9) Uani 1 1 d .
C27 C 0.2625(4) 1.06976(16) 0.42264(18) 0.0337(9) Uani 1 1 d .
H27 H 0.2820 1.0978 0.3979 0.040 Uiso 1 1 calc R
C28 C 0.3447(4) 1.06044(18) 0.47327(19) 0.0428(11) Uani 1 1 d .
H28 H 0.4179 1.0825 0.4825 0.051 Uiso 1 1 calc R
C29 C 0.3189(4) 1.01895(18) 0.50976(19) 0.0417(11) Uani 1 1 d .
H29 H 0.3765 1.0119 0.5428 0.050 Uiso 1 1 calc R
C30 C 0.2076(5) 0.98764(18) 0.49744(19) 0.0445(11) Uani 1 1 d .
H30 H 0.1884 0.9599 0.5227 0.053 Uiso 1 1 calc R
C31 C 0.1235(4) 0.99742(17) 0.44714(18) 0.0397(10) Uani 1 1 d .
H31 H 0.0475 0.9764 0.4396 0.048 Uiso 1 1 calc R
C32 C -0.1051(4) 1.08004(15) 0.36402(17) 0.0306(9) Uani 1 1 d .
C33 C -0.2343(4) 1.06501(16) 0.34673(17) 0.0329(9) Uani 1 1 d .
H33 H -0.2477 1.0364 0.3215 0.039 Uiso 1 1 calc R
C34 C -0.3460(4) 1.09253(19) 0.36690(19) 0.0442(11) Uani 1 1 d .
H34 H -0.4337 1.0821 0.3551 0.053 Uiso 1 1 calc R
C35 C -0.3279(5) 1.1345(2) 0.4037(2) 0.0536(13) Uani 1 1 d .
H35 H -0.4029 1.1522 0.4178 0.064 Uiso 1 1 calc R
C36 C -0.1967(5) 1.15111(19) 0.4203(2) 0.0530(13) Uani 1 1 d .
H36 H -0.1839 1.1805 0.4445 0.064 Uiso 1 1 calc R
C37 C -0.0855(4) 1.12371(16) 0.4007(2) 0.0422(11) Uani 1 1 d .
H37 H 0.0022 1.1344 0.4121 0.051 Uiso 1 1 calc R
C38 C -0.5155(3) 1.17157(13) 0.08901(16) 0.0237(8) Uani 1 1 d .
C39 C -0.6086(3) 1.20127(13) 0.07501(15) 0.0207(8) Uani 1 1 d .
C40 C -0.8377(4) 1.31506(14) 0.01074(19) 0.0340(10) Uani 1 1 d .
H40 H -0.9304 1.3200 0.0026 0.041 Uiso 1 1 calc R
C41 C -0.7454(4) 1.29292(14) -0.02801(17) 0.0331(9) Uani 1 1 d .
H41 H -0.7661 1.2807 -0.0665 0.040 Uiso 1 1 calc R
C42 C -0.6166(4) 1.29241(14) 0.00110(18) 0.0316(9) Uani 1 1 d .
H42 H -0.5371 1.2797 -0.0148 0.038 Uiso 1 1 calc R
C43 C -0.6275(4) 1.31433(14) 0.05822(18) 0.0305(9) Uani 1 1 d .
H43 H -0.5569 1.3186 0.0868 0.037 Uiso 1 1 calc R
C44 C -0.7648(4) 1.32871(14) 0.06463(17) 0.0305(9) Uani 1 1 d .
H44 H -0.8010 1.3443 0.0980 0.037 Uiso 1 1 calc R
C45 C -0.7560(3) 1.23456(13) 0.20361(15) 0.0200(7) Uani 1 1 d .
C46 C -0.6533(4) 1.20109(14) 0.22585(16) 0.0273(8) Uani 1 1 d .
H46 H -0.6292 1.1719 0.2038 0.033 Uiso 1 1 calc R
C47 C -0.5866(4) 1.21114(16) 0.28076(17) 0.0316(9) Uani 1 1 d .
H47 H -0.5185 1.1886 0.2953 0.038 Uiso 1 1 calc R
C48 C -0.6217(4) 1.25463(15) 0.31366(17) 0.0305(9) Uani 1 1 d .
H48 H -0.5791 1.2607 0.3509 0.037 Uiso 1 1 calc R
C49 C -0.7191(4) 1.28879(15) 0.29158(17) 0.0315(9) Uani 1 1 d .
H49 H -0.7401 1.3186 0.3134 0.038 Uiso 1 1 calc R
C50 C -0.7865(3) 1.27928(14) 0.23712(16) 0.0260(8) Uani 1 1 d .
H50 H -0.8525 1.3027 0.2226 0.031 Uiso 1 1 calc R
C51 C -1.0191(3) 1.24288(14) 0.14865(17) 0.0248(8) Uani 1 1 d .
C52 C -1.0801(4) 1.22427(16) 0.19906(18) 0.0321(9) Uani 1 1 d .
H52 H -1.0308 1.2028 0.2256 0.039 Uiso 1 1 calc R
C53 C -1.2135(4) 1.23721(17) 0.2106(2) 0.0408(11) Uani 1 1 d .
H53 H -1.2526 1.2249 0.2450 0.049 Uiso 1 1 calc R
C54 C -1.2880(4) 1.26818(17) 0.1710(2) 0.0445(12) Uani 1 1 d .
H54 H -1.3779 1.2765 0.1784 0.053 Uiso 1 1 calc R
C55 C -1.2295(4) 1.28670(17) 0.1206(2) 0.0455(12) Uani 1 1 d .
H55 H -1.2801 1.3075 0.0937 0.055 Uiso 1 1 calc R
C56 C -1.0942(4) 1.27454(15) 0.10938(19) 0.0345(10) Uani 1 1 d .
H56 H -1.0546 1.2878 0.0755 0.041 Uiso 1 1 calc R
C57 C -0.8619(3) 1.15073(13) 0.12709(15) 0.0227(8) Uani 1 1 d .
H57A H -0.7742 1.1342 0.1354 0.027 Uiso 1 1 calc R
H57B H -0.9245 1.1386 0.1566 0.027 Uiso 1 1 calc R
C58 C -0.9158(3) 1.13617(14) 0.06443(15) 0.0236(8) Uani 1 1 d .
H58A H -1.0145 1.1365 0.0633 0.028 Uiso 1 1 calc R
H58B H -0.8863 1.1009 0.0549 0.028 Uiso 1 1 calc R
C59 C -1.0076(3) 1.19592(13) -0.04039(16) 0.0234(8) Uani 1 1 d .
C60 C -1.1373(3) 1.19852(14) -0.01798(18) 0.0305(9) Uani 1 1 d .
H60 H -1.1485 1.1944 0.0228 0.037 Uiso 1 1 calc R
C61 C -1.2498(4) 1.20720(16) -0.0559(2) 0.0415(11) Uani 1 1 d .
H61 H -1.3362 1.2083 -0.0405 0.050 Uiso 1 1 calc R
C62 C -1.2349(4) 1.21422(18) -0.1166(2) 0.0510(13) Uani 1 1 d .
H62 H -1.3108 1.2197 -0.1420 0.061 Uiso 1 1 calc R
C63 C -1.1066(4) 1.21302(19) -0.1389(2) 0.0488(12) Uani 1 1 d .
H63 H -1.0955 1.2179 -0.1796 0.059 Uiso 1 1 calc R
C64 C -0.9949(4) 1.20461(16) -0.10125(18) 0.0356(10) Uani 1 1 d .
H64 H -0.9086 1.2047 -0.1168 0.043 Uiso 1 1 calc R
C65 C -0.7614(3) 1.14012(13) -0.04299(15) 0.0207(8) Uani 1 1 d .
C66 C -0.8286(4) 1.09800(14) -0.07156(16) 0.0272(8) Uani 1 1 d .
H66 H -0.9206 1.0925 -0.0656 0.033 Uiso 1 1 calc R
C67 C -0.7606(4) 1.06464(14) -0.10839(17) 0.0300(9) Uani 1 1 d .
H67 H -0.8067 1.0369 -0.1271 0.036 Uiso 1 1 calc R
C68 C -0.6250(4) 1.07224(15) -0.11755(16) 0.0313(9) Uani 1 1 d .
H68 H -0.5789 1.0494 -0.1421 0.038 Uiso 1 1 calc R
C69 C -0.5569(4) 1.11394(15) -0.09025(17) 0.0319(9) Uani 1 1 d .
H69 H -0.4649 1.1192 -0.0965 0.038 Uiso 1 1 calc R
C70 C -0.6257(3) 1.14802(14) -0.05345(16) 0.0246(8) Uani 1 1 d .
H70 H -0.5799 1.1763 -0.0358 0.030 Uiso 1 1 calc R
P1 P 0.20581(9) 0.99910(4) 0.24392(4) 0.0223(2) Uani 1 1 d .
P2 P 0.04417(9) 1.04384(4) 0.33864(4) 0.0252(2) Uani 1 1 d .
P3 P -0.84458(9) 1.22267(3) 0.13119(4) 0.0203(2) Uani 1 1 d .
P4 P -0.85416(9) 1.18256(3) 0.00758(4) 0.0197(2) Uani 1 1 d .
S1 S -0.35876(9) 1.11957(3) 0.17558(4) 0.0251(2) Uani 1 1 d .
Fe1 Fe 0.01653(5) 0.975903(19) 0.28177(2) 0.02330(14) Uani 1 1 d .
Fe2 Fe -0.75018(5) 1.248101(18) 0.05008(2) 0.01863(13) Uani 1 1 d .

loop_
_atom_site_aniso_label
_atom_site_aniso_U_11
_atom_site_aniso_U_22
_atom_site_aniso_U_33
_atom_site_aniso_U_23
_atom_site_aniso_U_13
_atom_site_aniso_U_12
C1 0.0199(17) 0.0192(18) 0.027(2) -0.0018(15) -0.0018(15) 0.0030(15)
C2 0.0223(18) 0.0239(19) 0.029(2) 0.0025(16) 0.0041(16) 0.0032(15)
C3 0.0234(18) 0.027(2) 0.023(2) 0.0051(16) 0.0010(15) 0.0012(16)
C4 0.0225(18) 0.0191(18) 0.026(2) 0.0011(16) -0.0030(15) -0.0004(15)
C5 0.0269(19) 0.0194(18) 0.027(2) -0.0043(16) -0.0023(16) 0.0011(16)
C6 0.0252(18) 0.0209(18) 0.027(2) -0.0029(16) -0.0021(16) -0.0001(15)
C7 0.027(2) 0.026(2) 0.053(3) 0.011(2) -0.007(2) -0.0099(17)
C8 0.042(2) 0.023(2) 0.042(3) 0.0043(18) 0.014(2) -0.0024(18)
C9 0.036(2) 0.022(2) 0.036(2) 0.0113(18) -0.0061(18) 0.0001(17)
C10 0.039(2) 0.0150(18) 0.045(3) 0.0050(18) 0.0119(19) -0.0001(17)
C11 0.052(3) 0.021(2) 0.033(2) 0.0009(17) -0.003(2) -0.0139(19)
C12 0.0255(18) 0.0168(17) 0.027(2) 0.0010(16) 0.0023(16) 0.0038(15)
C13 0.0249(19) 0.027(2) 0.035(2) -0.0042(17) -0.0021(17) 0.0012(16)
C14 0.032(2) 0.026(2) 0.032(2) 0.0028(17) 0.0055(17) -0.0003(17)
C15 0.045(2) 0.036(2) 0.026(2) 0.0049(18) 0.0083(19) 0.011(2)
C16 0.038(2) 0.042(2) 0.025(2) -0.0023(19) -0.0026(18) -0.0074(19)
C17 0.0272(19) 0.029(2) 0.029(2) -0.0015(17) -0.0011(16) -0.0044(17)
C18 0.0263(19) 0.027(2) 0.034(2) 0.0015(18) 0.0000(17) 0.0019(16)
C19 0.031(2) 0.035(2) 0.034(2) -0.0014(19) -0.0068(18) 0.0114(18)
C20 0.036(2) 0.046(3) 0.036(2) 0.007(2) -0.0101(19) 0.010(2)
C21 0.030(2) 0.038(2) 0.046(3) 0.014(2) 0.0020(19) 0.0098(18)
C22 0.043(2) 0.031(2) 0.040(3) 0.0045(19) 0.005(2) 0.0128(19)
C23 0.037(2) 0.037(2) 0.027(2) 0.0001(18) 0.0026(18) 0.0086(19)
C24 0.036(2) 0.0199(19) 0.026(2) -0.0013(16) -0.0012(17) -0.0042(16)
C25 0.029(2) 0.043(2) 0.022(2) 0.0019(18) -0.0077(17) -0.0040(18)
C26 0.031(2) 0.034(2) 0.024(2) -0.0047(17) -0.0039(16) 0.0074(18)
C27 0.037(2) 0.032(2) 0.031(2) -0.0081(18) -0.0048(18) 0.0037(18)
C28 0.040(2) 0.046(3) 0.041(3) -0.015(2) -0.015(2) 0.004(2)
C29 0.043(2) 0.051(3) 0.030(2) -0.005(2) -0.013(2) 0.013(2)
C30 0.055(3) 0.049(3) 0.028(2) 0.002(2) -0.007(2) 0.005(2)
C31 0.043(2) 0.045(3) 0.031(2) 0.001(2) -0.0026(19) 0.003(2)
C32 0.035(2) 0.032(2) 0.025(2) -0.0003(17) 0.0016(17) 0.0101(18)
C33 0.037(2) 0.038(2) 0.024(2) -0.0059(18) -0.0006(17) 0.0043(19)
C34 0.032(2) 0.061(3) 0.039(3) -0.003(2) -0.006(2) 0.014(2)
C35 0.049(3) 0.057(3) 0.055(3) -0.007(3) 0.005(2) 0.031(2)
C36 0.059(3) 0.046(3) 0.054(3) -0.019(2) -0.003(2) 0.019(2)
C37 0.045(2) 0.036(2) 0.046(3) -0.011(2) -0.001(2) 0.009(2)
C38 0.0264(19) 0.0200(18) 0.024(2) -0.0027(16) -0.0028(16) 0.0015(16)
C39 0.0229(18) 0.0211(18) 0.0176(18) -0.0006(15) -0.0052(15) -0.0056(15)
C40 0.031(2) 0.022(2) 0.048(3) 0.0138(19) -0.0079(19) 0.0031(17)
C41 0.054(3) 0.0205(19) 0.024(2) 0.0061(17) -0.0057(19) -0.0065(18)
C42 0.036(2) 0.0148(18) 0.045(3) 0.0057(18) 0.0100(19) -0.0024(16)
C43 0.034(2) 0.0188(19) 0.039(2) 0.0020(17) -0.0058(18) -0.0069(16)
C44 0.046(2) 0.0138(18) 0.033(2) 0.0001(16) 0.0081(19) 0.0044(17)
C45 0.0203(17) 0.0218(18) 0.0179(18) -0.0031(15) 0.0019(14) -0.0028(14)
C46 0.031(2) 0.025(2) 0.025(2) -0.0011(16) 0.0005(16) 0.0038(16)
C47 0.030(2) 0.038(2) 0.027(2) 0.0051(18) -0.0041(17) 0.0006(18)
C48 0.028(2) 0.040(2) 0.024(2) -0.0042(18) -0.0014(16) -0.0094(18)
C49 0.035(2) 0.031(2) 0.029(2) -0.0119(18) 0.0047(18) -0.0079(18)
C50 0.0264(19) 0.0217(19) 0.030(2) 0.0019(16) 0.0032(16) -0.0022(16)
C51 0.0194(17) 0.0212(19) 0.033(2) -0.0111(16) -0.0049(16) -0.0002(15)
C52 0.0242(19) 0.039(2) 0.034(2) -0.0055(19) 0.0020(17) -0.0058(18)
C53 0.030(2) 0.047(3) 0.046(3) -0.021(2) 0.010(2) -0.014(2)
C54 0.023(2) 0.044(3) 0.066(3) -0.023(2) 0.004(2) 0.002(2)
C55 0.030(2) 0.039(3) 0.066(3) -0.007(2) -0.007(2) 0.011(2)
C56 0.0243(19) 0.031(2) 0.048(3) -0.005(2) -0.0012(18) 0.0053(17)
C57 0.0261(18) 0.0205(18) 0.0213(19) 0.0015(15) -0.0004(15) 0.0012(15)
C58 0.0246(18) 0.0211(18) 0.025(2) -0.0038(16) 0.0008(15) 0.0009(15)
C59 0.0214(18) 0.0214(18) 0.027(2) -0.0009(16) -0.0088(15) 0.0028(15)
C60 0.0272(19) 0.027(2) 0.037(2) 0.0005(18) -0.0027(18) -0.0024(17)
C61 0.0181(19) 0.034(2) 0.071(3) 0.005(2) -0.009(2) -0.0009(17)
C62 0.041(3) 0.049(3) 0.060(3) 0.007(2) -0.031(2) 0.000(2)
C63 0.050(3) 0.061(3) 0.034(3) 0.002(2) -0.017(2) 0.011(2)
C64 0.030(2) 0.039(2) 0.037(2) 0.0073(19) -0.0063(18) 0.0053(18)
C65 0.0261(18) 0.0177(17) 0.0177(18) 0.0012(14) -0.0063(15) 0.0026(15)
C66 0.035(2) 0.0231(19) 0.024(2) -0.0008(16) 0.0000(16) -0.0036(17)
C67 0.041(2) 0.0224(19) 0.026(2) -0.0027(17) -0.0041(18) -0.0040(17)
C68 0.047(2) 0.028(2) 0.019(2) -0.0049(16) -0.0012(18) 0.0108(18)
C69 0.030(2) 0.037(2) 0.029(2) -0.0056(19) 0.0009(17) 0.0039(18)
C70 0.0271(19) 0.0230(19) 0.023(2) -0.0040(16) -0.0065(16) 0.0020(16)
P1 0.0237(5) 0.0197(5) 0.0232(5) 0.0003(4) -0.0019(4) 0.0014(4)
P2 0.0272(5) 0.0236(5) 0.0243(5) -0.0014(4) -0.0038(4) 0.0046(4)
P3 0.0219(5) 0.0174(5) 0.0214(5) -0.0020(4) -0.0018(4) 0.0018(4)
P4 0.0202(4) 0.0181(4) 0.0202(5) -0.0016(4) -0.0042(4) 0.0004(4)
S1 0.0266(5) 0.0240(5) 0.0243(5) -0.0019(4) -0.0043(4) 0.0079(4)
Fe1 0.0256(3) 0.0184(3) 0.0256(3) 0.0015(2) -0.0021(2) 0.0002(2)
Fe2 0.0210(3) 0.0144(2) 0.0202(3) -0.0004(2) -0.0030(2) 0.0018(2)

loop_
_atom_type_symbol
_atom_type_description
_atom_type_scat_dispersion_real
_atom_type_scat_dispersion_imag
_atom_type_scat_source
C C 0.0033 0.0016 'International Tables Vol C Tables 4.2.6.8 and 6.1.1.4'
H H 0.0000 0.0000 'International Tables Vol C Tables 4.2.6.8 and 6.1.1.4'
P P 0.1023 0.0942 'International Tables Vol C Tables 4.2.6.8 and 6.1.1.4'
S S 0.1246 0.1234 'International Tables Vol C Tables 4.2.6.8 and 6.1.1.4'
Fe Fe 0.3463 0.8444 'International Tables Vol C Tables 4.2.6.8 and 6.1.1.4'

loop_
_geom_angle_atom_site_label_1
_geom_angle_atom_site_label_2
_geom_angle_atom_site_label_3
_geom_angle
C2 C1 C5 129.1(3)
C2 C1 S1 109.9(2)
C5 C1 S1 121.0(3)
C1 C2 C3 114.3(3)
C1 C2 H2 122.8
C3 C2 H2 122.8
C4 C3 C2 114.0(3)
C4 C3 H3 123.0
C2 C3 H3 123.0
C3 C4 C38 129.2(3)
C3 C4 S1 109.6(2)
C38 C4 S1 121.2(3)
C6 C5 C1 175.7(4)
C5 C6 Fe1 175.1(3)
C8 C7 C11 108.4(4)
C8 C7 Fe1 70.7(2)
C11 C7 Fe1 70.4(2)
C8 C7 H7 125.8
C11 C7 H7 125.8
Fe1 C7 H7 124.7
C7 C8 C9 108.7(4)
C7 C8 Fe1 70.5(2)
C9 C8 Fe1 70.5(2)
C7 C8 H8 125.6
C9 C8 H8 125.6
Fe1 C8 H8 124.9
C10 C9 C8 107.0(3)
C10 C9 Fe1 70.6(2)
C8 C9 Fe1 69.9(2)
C10 C9 H9 126.5
C8 C9 H9 126.5
Fe1 C9 H9 124.6
C11 C10 C9 108.6(4)
C11 C10 Fe1 70.1(2)
C9 C10 Fe1 70.0(2)
C11 C10 H10 125.7
C9 C10 H10 125.7
Fe1 C10 H10 125.8
C10 C11 C7 107.4(4)
C10 C11 Fe1 70.9(2)
C7 C11 Fe1 69.9(2)
C10 C11 H11 126.3
C7 C11 H11 126.3
Fe1 C11 H11 124.5
C17 C12 C13 118.4(3)
C17 C12 P1 121.7(3)
C13 C12 P1 119.8(3)
C14 C13 C12 120.7(3)
C14 C13 H13 119.6
C12 C13 H13 119.6
C15 C14 C13 120.0(4)
C15 C14 H14 120.0
C13 C14 H14 120.0
C14 C15 C16 120.3(4)
C14 C15 H15 119.8
C16 C15 H15 119.8
C15 C16 C17 119.7(3)
C15 C16 H16 120.1
C17 C16 H16 120.1
C12 C17 C16 120.8(4)
C12 C17 H17 119.6
C16 C17 H17 119.6
C19 C18 C23 117.8(3)
C19 C18 P1 122.0(3)
C23 C18 P1 119.4(3)
C20 C19 C18 121.2(4)
C20 C19 H19 119.4
C18 C19 H19 119.4
C21 C20 C19 119.8(4)
C21 C20 H20 120.1
C19 C20 H20 120.1
C20 C21 C22 120.3(4)
C20 C21 H21 119.9
C22 C21 H21 119.9
C21 C22 C23 119.8(4)
C21 C22 H22 120.1
C23 C22 H22 120.1
C22 C23 C18 121.1(4)
C22 C23 H23 119.4
C18 C23 H23 119.4
C25 C24 P1 108.7(2)
C25 C24 H24A 109.9
P1 C24 H24A 109.9
C25 C24 H24B 109.9
P1 C24 H24B 109.9
H24A C24 H24B 108.3
C24 C25 P2 108.2(3)
C24 C25 H25A 110.1
P2 C25 H25A 110.1
C24 C25 H25B 110.1
P2 C25 H25B 110.1
H25A C25 H25B 108.4
C31 C26 C27 117.3(3)
C31 C26 P2 118.6(3)
C27 C26 P2 124.0(3)
C28 C27 C26 121.1(4)
C28 C27 H27 119.4
C26 C27 H27 119.4
C29 C28 C27 120.3(4)
C29 C28 H28 119.8
C27 C28 H28 119.8
C28 C29 C30 119.8(4)
C28 C29 H29 120.1
C30 C29 H29 120.1
C29 C30 C31 120.0(4)
C29 C30 H30 120.0
C31 C30 H30 120.0
C26 C31 C30 121.4(4)
C26 C31 H31 119.3
C30 C31 H31 119.3
C33 C32 C37 119.7(4)
C33 C32 P2 121.0(3)
C37 C32 P2 119.3(3)
C32 C33 C34 120.1(4)
C32 C33 H33 119.9
C34 C33 H33 119.9
C35 C34 C33 120.5(4)
C35 C34 H34 119.7
C33 C34 H34 119.7
C34 C35 C36 119.9(4)
C34 C35 H35 120.1
C36 C35 H35 120.1
C37 C36 C35 119.8(4)
C37 C36 H36 120.1
C35 C36 H36 120.1
C36 C37 C32 119.9(4)
C36 C37 H37 120.0
C32 C37 H37 120.0
C39 C38 C4 176.8(4)
C38 C39 Fe2 177.6(3)
C41 C40 C44 108.0(3)
C41 C40 Fe2 70.5(2)
C44 C40 Fe2 70.0(2)
C41 C40 H40 126.0
C44 C40 H40 126.0
Fe2 C40 H40 125.1
C40 C41 C42 108.2(3)
C40 C41 Fe2 70.4(2)
C42 C41 Fe2 69.9(2)
C40 C41 H41 125.9
C42 C41 H41 125.9
Fe2 C41 H41 125.3
C41 C42 C43 108.6(4)
C41 C42 Fe2 70.8(2)
C43 C42 Fe2 70.3(2)
C41 C42 H42 125.7
C43 C42 H42 125.7
Fe2 C42 H42 124.8
C42 C43 C44 107.8(3)
C42 C43 Fe2 70.3(2)
C44 C43 Fe2 70.5(2)
C42 C43 H43 126.1
C44 C43 H43 126.1
Fe2 C43 H43 124.7
C43 C44 C40 107.5(4)
C43 C44 Fe2 69.9(2)
C40 C44 Fe2 70.2(2)
C43 C44 H44 126.3
C40 C44 H44 126.3
Fe2 C44 H44 125.2
C46 C45 C50 118.2(3)
C46 C45 P3 121.6(3)
C50 C45 P3 120.2(3)
C47 C46 C45 120.5(3)
C47 C46 H46 119.7
C45 C46 H46 119.7
C48 C47 C46 119.9(3)
C48 C47 H47 120.0
C46 C47 H47 120.0
C49 C48 C47 120.2(3)
C49 C48 H48 119.9
C47 C48 H48 119.9
C48 C49 C50 120.5(4)
C48 C49 H49 119.8
C50 C49 H49 119.8
C49 C50 C45 120.5(3)
C49 C50 H50 119.7
C45 C50 H50 119.7
C52 C51 C56 118.7(3)
C52 C51 P3 120.9(3)
C56 C51 P3 120.2(3)
C51 C52 C53 121.0(4)
C51 C52 H52 119.5
C53 C52 H52 119.5
C54 C53 C52 119.9(4)
C54 C53 H53 120.0
C52 C53 H53 120.0
C55 C54 C53 119.9(4)
C55 C54 H54 120.1
C53 C54 H54 120.1
C54 C55 C56 120.4(4)
C54 C55 H55 119.8
C56 C55 H55 119.8
C51 C56 C55 120.1(4)
C51 C56 H56 119.9
C55 C56 H56 119.9
C58 C57 P3 108.4(2)
C58 C57 H57A 110.0
P3 C57 H57A 110.0
C58 C57 H57B 110.0
P3 C57 H57B 110.0
H57A C57 H57B 108.4
C57 C58 P4 111.4(2)
C57 C58 H58A 109.4
P4 C58 H58A 109.4
C57 C58 H58B 109.4
P4 C58 H58B 109.4
H58A C58 H58B 108.0
C64 C59 C60 117.8(3)
C64 C59 P4 119.6(3)
C60 C59 P4 122.5(3)
C61 C60 C59 120.5(4)
C61 C60 H60 119.8
C59 C60 H60 119.8
C62 C61 C60 120.6(4)
C62 C61 H61 119.7
C60 C61 H61 119.7
C63 C62 C61 119.3(4)
C63 C62 H62 120.4
C61 C62 H62 120.4
C64 C63 C62 120.2(4)
C64 C63 H63 119.9
C62 C63 H63 119.9
C63 C64 C59 121.6(4)
C63 C64 H64 119.2
C59 C64 H64 119.2
C70 C65 C66 118.4(3)
C70 C65 P4 121.8(3)
C66 C65 P4 119.8(3)
C67 C66 C65 121.0(3)
C67 C66 H66 119.5
C65 C66 H66 119.5
C68 C67 C66 120.1(3)
C68 C67 H67 120.0
C66 C67 H67 120.0
C67 C68 C69 119.9(4)
C67 C68 H68 120.1
C69 C68 H68 120.1
C68 C69 C70 120.1(4)
C68 C69 H69 119.9
C70 C69 H69 119.9
C65 C70 C69 120.5(3)
C65 C70 H70 119.8
C69 C70 H70 119.8
C18 P1 C12 100.81(17)
C18 P1 C24 105.14(16)
C12 P1 C24 103.02(17)
C18 P1 Fe1 112.57(13)
C12 P1 Fe1 122.51(12)
C24 P1 Fe1 111.00(13)
C25 P2 C32 103.96(18)
C25 P2 C26 102.82(17)
C32 P2 C26 102.28(17)
C25 P2 Fe1 106.72(13)
C32 P2 Fe1 120.07(13)
C26 P2 Fe1 118.84(13)
C45 P3 C57 104.36(15)
C45 P3 C51 100.26(16)
C57 P3 C51 101.73(16)
C45 P3 Fe2 119.07(11)
C57 P3 Fe2 107.30(12)
C51 P3 Fe2 121.72(13)
C65 P4 C59 99.49(15)
C65 P4 C58 103.36(16)
C59 P4 C58 103.56(16)
C65 P4 Fe2 119.34(11)
C59 P4 Fe2 118.26(12)
C58 P4 Fe2 110.68(11)
C1 S1 C4 92.17(17)
C6 Fe1 C7 89.51(15)
C6 Fe1 C8 118.02(16)
C7 Fe1 C8 38.79(15)
C6 Fe1 C11 97.15(15)
C7 Fe1 C11 39.70(16)
C8 Fe1 C11 65.94(16)
C6 Fe1 C9 155.32(15)
C7 Fe1 C9 65.98(15)
C8 Fe1 C9 39.55(14)
C11 Fe1 C9 66.21(15)
C6 Fe1 C10 133.69(15)
C7 Fe1 C10 65.73(15)
C8 Fe1 C10 65.74(16)
C11 Fe1 C10 39.05(14)
C9 Fe1 C10 39.38(15)
C6 Fe1 P1 89.41(12)
C7 Fe1 P1 150.36(13)
C8 Fe1 P1 152.48(11)
C11 Fe1 P1 111.23(13)
C9 Fe1 P1 113.15(11)
C10 Fe1 P1 94.45(11)
C6 Fe1 P2 85.52(11)
C7 Fe1 P2 123.89(13)
C8 Fe1 P2 97.94(12)
C11 Fe1 P2 163.00(13)
C9 Fe1 P2 105.30(11)
C10 Fe1 P2 140.78(11)
P1 Fe1 P2 85.53(4)
C39 Fe2 C43 94.01(14)
C39 Fe2 C42 91.47(15)
C43 Fe2 C42 39.46(15)
C39 Fe2 C44 128.88(14)
C43 Fe2 C44 39.61(14)
C42 Fe2 C44 66.18(15)
C39 Fe2 C40 157.05(15)
C43 Fe2 C40 66.42(14)
C42 Fe2 C40 65.88(15)
C44 Fe2 C40 39.75(14)
C39 Fe2 C41 123.20(16)
C43 Fe2 C41 66.16(15)
C42 Fe2 C41 39.22(14)
C44 Fe2 C41 66.17(15)
C40 Fe2 C41 39.11(15)
C39 Fe2 P4 88.30(10)
C43 Fe2 P4 158.40(12)
C42 Fe2 P4 119.09(11)
C44 Fe2 P4 142.81(11)
C40 Fe2 P4 105.54(11)
C41 Fe2 P4 94.69(11)
C39 Fe2 P3 84.26(11)
C43 Fe2 P3 115.83(12)
C42 Fe2 P3 154.71(11)
C44 Fe2 P3 97.42(11)
C40 Fe2 P3 114.44(12)
C41 Fe2 P3 152.54(12)
P4 Fe2 P3 85.77(4)

loop_
_geom_bond_atom_site_label_1
_geom_bond_atom_site_label_2
_geom_bond_distance
C1 C2 1.348(5)
C1 C5 1.418(5)
C1 S1 1.748(3)
C2 C3 1.411(5)
C2 H2 0.9300
C3 C4 1.359(5)
C3 H3 0.9300
C4 C38 1.417(5)
C4 S1 1.749(4)
C5 C6 1.229(5)
C6 Fe1 1.883(3)
C7 C8 1.387(5)
C7 C11 1.420(6)
C7 Fe1 2.087(4)
C7 H7 0.9300
C8 C9 1.416(5)
C8 Fe1 2.089(4)
C8 H8 0.9300
C9 C10 1.416(5)
C9 Fe1 2.097(4)
C9 H9 0.9300
C10 C11 1.403(5)
C10 Fe1 2.105(4)
C10 H10 0.9300
C11 Fe1 2.094(4)
C11 H11 0.9300
C12 C17 1.378(5)
C12 C13 1.397(5)
C12 P1 1.835(4)
C13 C14 1.381(5)
C13 H13 0.9300
C14 C15 1.373(5)
C14 H14 0.9300
C15 C16 1.373(5)
C15 H15 0.9300
C16 C17 1.394(5)
C16 H16 0.9300
C17 H17 0.9300
C18 C19 1.389(5)
C18 C23 1.390(5)
C18 P1 1.831(4)
C19 C20 1.383(5)
C19 H19 0.9300
C20 C21 1.371(6)
C20 H20 0.9300
C21 C22 1.375(6)
C21 H21 0.9300
C22 C23 1.383(5)
C22 H22 0.9300
C23 H23 0.9300
C24 C25 1.510(5)
C24 P1 1.859(3)
C24 H24A 0.9700
C24 H24B 0.9700
C25 P2 1.830(4)
C25 H25A 0.9700
C25 H25B 0.9700
C26 C31 1.381(6)
C26 C27 1.397(5)
C26 P2 1.844(4)
C27 C28 1.385(5)
C27 H27 0.9300
C28 C29 1.367(6)
C28 H28 0.9300
C29 C30 1.373(6)
C29 H29 0.9300
C30 C31 1.391(5)
C30 H30 0.9300
C31 H31 0.9300
C32 C33 1.367(5)
C32 C37 1.392(5)
C32 P2 1.843(4)
C33 C34 1.393(5)
C33 H33 0.9300
C34 C35 1.358(6)
C34 H34 0.9300
C35 C36 1.392(6)
C35 H35 0.9300
C36 C37 1.383(6)
C36 H36 0.9300
C37 H37 0.9300
C38 C39 1.219(5)
C39 Fe2 1.900(3)
C40 C41 1.399(6)
C40 C44 1.420(5)
C40 Fe2 2.090(3)
C40 H40 0.9300
C41 C42 1.399(5)
C41 Fe2 2.090(4)
C41 H41 0.9300
C42 C43 1.403(5)
C42 Fe2 2.078(4)
C42 H42 0.9300
C43 C44 1.411(5)
C43 Fe2 2.078(4)
C43 H43 0.9300
C44 Fe2 2.087(4)
C44 H44 0.9300
C45 C46 1.398(5)
C45 C50 1.404(5)
C45 P3 1.833(3)
C46 C47 1.392(5)
C46 H46 0.9300
C47 C48 1.383(5)
C47 H47 0.9300
C48 C49 1.371(5)
C48 H48 0.9300
C49 C50 1.384(5)
C49 H49 0.9300
C50 H50 0.9300
C51 C52 1.383(5)
C51 C56 1.384(5)
C51 P3 1.848(4)
C52 C53 1.387(5)
C52 H52 0.9300
C53 C54 1.375(6)
C53 H53 0.9300
C54 C55 1.371(6)
C54 H54 0.9300
C55 C56 1.398(5)
C55 H55 0.9300
C56 H56 0.9300
C57 C58 1.524(4)
C57 P3 1.844(3)
C57 H57A 0.9700
C57 H57B 0.9700
C58 P4 1.857(4)
C58 H58A 0.9700
C58 H58B 0.9700
C59 C64 1.390(5)
C59 C60 1.390(5)
C59 P4 1.846(3)
C60 C61 1.384(5)
C60 H60 0.9300
C61 C62 1.383(6)
C61 H61 0.9300
C62 C63 1.375(6)
C62 H62 0.9300
C63 C64 1.373(5)
C63 H63 0.9300
C64 H64 0.9300
C65 C70 1.378(5)
C65 C66 1.401(5)
C65 P4 1.835(4)
C66 C67 1.377(5)
C66 H66 0.9300
C67 C68 1.370(5)
C67 H67 0.9300
C68 C69 1.385(5)
C68 H68 0.9300
C69 C70 1.392(5)
C69 H69 0.9300
C70 H70 0.9300
P1 Fe1 2.1580(11)
P2 Fe1 2.1600(11)
P3 Fe2 2.1712(11)
P4 Fe2 2.1590(10)

loop_
_geom_torsion_atom_site_label_1
_geom_torsion_atom_site_label_2
_geom_torsion_atom_site_label_3
_geom_torsion_atom_site_label_4
_geom_torsion
C5 C1 C2 C3 178.3(3)
S1 C1 C2 C3 0.0(4)
C1 C2 C3 C4 0.6(5)
C2 C3 C4 C38 -179.7(3)
C2 C3 C4 S1 -0.9(4)
C2 C1 C5 C6 -42(6)
S1 C1 C5 C6 136(5)
C1 C5 C6 Fe1 -66(8)
C11 C7 C8 C9 0.1(4)
Fe1 C7 C8 C9 -60.5(3)
C11 C7 C8 Fe1 60.6(3)
C7 C8 C9 C10 -0.8(4)
Fe1 C8 C9 C10 -61.2(3)
C7 C8 C9 Fe1 60.5(3)
C8 C9 C10 C11 1.1(4)
Fe1 C9 C10 C11 -59.7(3)
C8 C9 C10 Fe1 60.8(3)
C9 C10 C11 C7 -1.0(4)
Fe1 C10 C11 C7 -60.7(3)
C9 C10 C11 Fe1 59.6(3)
C8 C7 C11 C10 0.5(4)
Fe1 C7 C11 C10 61.3(2)
C8 C7 C11 Fe1 -60.8(3)
C17 C12 C13 C14 0.1(5)
P1 C12 C13 C14 177.0(3)
C12 C13 C14 C15 -1.9(6)
C13 C14 C15 C16 2.9(6)
C14 C15 C16 C17 -1.9(6)
C13 C12 C17 C16 0.9(5)
P1 C12 C17 C16 -175.9(3)
C15 C16 C17 C12 0.0(6)
C23 C18 C19 C20 1.1(6)
P1 C18 C19 C20 170.4(3)
C18 C19 C20 C21 -1.3(6)
C19 C20 C21 C22 0.5(6)
C20 C21 C22 C23 0.6(6)
C21 C22 C23 C18 -0.7(6)
C19 C18 C23 C22 -0.1(6)
P1 C18 C23 C22 -169.7(3)
P1 C24 C25 P2 39.8(3)
C31 C26 C27 C28 1.6(6)
P2 C26 C27 C28 -174.7(3)
C26 C27 C28 C29 1.0(6)
C27 C28 C29 C30 -2.6(7)
C28 C29 C30 C31 1.6(7)
C27 C26 C31 C30 -2.7(6)
P2 C26 C31 C30 173.9(3)
C29 C30 C31 C26 1.1(7)
C37 C32 C33 C34 -1.5(6)
P2 C32 C33 C34 179.3(3)
C32 C33 C34 C35 0.2(7)
C33 C34 C35 C36 1.6(7)
C34 C35 C36 C37 -2.0(7)
C35 C36 C37 C32 0.7(7)
C33 C32 C37 C36 1.1(6)
P2 C32 C37 C36 -179.7(3)
C3 C4 C38 C39 7(7)
S1 C4 C38 C39 -171(7)
C4 C38 C39 Fe2 -32(13)
C44 C40 C41 C42 0.3(4)
Fe2 C40 C41 C42 -60.0(2)
C44 C40 C41 Fe2 60.3(2)
C40 C41 C42 C43 -0.1(4)
Fe2 C41 C42 C43 -60.4(3)
C40 C41 C42 Fe2 60.3(3)
C41 C42 C43 C44 -0.1(4)
Fe2 C42 C43 C44 -60.9(2)
C41 C42 C43 Fe2 60.8(2)
C42 C43 C44 C40 0.2(4)
Fe2 C43 C44 C40 -60.4(2)
C42 C43 C44 Fe2 60.7(2)
C41 C40 C44 C43 -0.3(4)
Fe2 C40 C44 C43 60.2(2)
C41 C40 C44 Fe2 -60.5(3)
C50 C45 C46 C47 2.1(5)
P3 C45 C46 C47 179.5(3)
C45 C46 C47 C48 -0.2(6)
C46 C47 C48 C49 -2.0(6)
C47 C48 C49 C50 2.1(6)
C48 C49 C50 C45 -0.1(6)
C46 C45 C50 C49 -2.0(5)
P3 C45 C50 C49 -179.4(3)
C56 C51 C52 C53 -0.4(5)
P3 C51 C52 C53 -176.6(3)
C51 C52 C53 C54 1.2(6)
C52 C53 C54 C55 -0.8(6)
C53 C54 C55 C56 -0.4(6)
C52 C51 C56 C55 -0.7(5)
P3 C51 C56 C55 175.4(3)
C54 C55 C56 C51 1.2(6)
P3 C57 C58 P4 32.3(3)
C64 C59 C60 C61 2.8(5)
P4 C59 C60 C61 -178.2(3)
C59 C60 C61 C62 -1.0(6)
C60 C61 C62 C63 -0.6(7)
C61 C62 C63 C64 0.4(7)
C62 C63 C64 C59 1.5(7)
C60 C59 C64 C63 -3.1(6)
P4 C59 C64 C63 177.9(3)
C70 C65 C66 C67 1.2(5)
P4 C65 C66 C67 -178.1(3)
C65 C66 C67 C68 0.1(6)
C66 C67 C68 C69 -0.8(6)
C67 C68 C69 C70 0.1(6)
C66 C65 C70 C69 -1.8(5)
P4 C65 C70 C69 177.5(3)
C68 C69 C70 C65 1.2(5)
C19 C18 P1 C12 156.7(3)
C23 C18 P1 C12 -34.2(4)
C19 C18 P1 C24 49.9(4)
C23 C18 P1 C24 -141.0(3)
C19 C18 P1 Fe1 -71.1(3)
C23 C18 P1 Fe1 98.0(3)
C17 C12 P1 C18 112.9(3)
C13 C12 P1 C18 -63.8(3)
C17 C12 P1 C24 -138.6(3)
C13 C12 P1 C24 44.7(3)
C17 C12 P1 Fe1 -12.9(3)
C13 C12 P1 Fe1 170.4(2)
C25 C24 P1 C18 -138.2(3)
C25 C24 P1 C12 116.6(3)
C25 C24 P1 Fe1 -16.3(3)
C24 C25 P2 C32 -176.9(2)
C24 C25 P2 C26 76.8(3)
C24 C25 P2 Fe1 -49.0(2)
C33 C32 P2 C25 118.2(3)
C37 C32 P2 C25 -61.0(4)
C33 C32 P2 C26 -135.0(3)
C37 C32 P2 C26 45.8(4)
C33 C32 P2 Fe1 -0.9(4)
C37 C32 P2 Fe1 179.9(3)
C31 C26 P2 C25 -169.0(3)
C27 C26 P2 C25 7.2(4)
C31 C26 P2 C32 83.3(4)
C27 C26 P2 C32 -100.4(4)
C31 C26 P2 Fe1 -51.5(4)
C27 C26 P2 Fe1 124.8(3)
C46 C45 P3 C57 37.4(3)
C50 C45 P3 C57 -145.3(3)
C46 C45 P3 C51 142.5(3)
C50 C45 P3 C51 -40.2(3)
C46 C45 P3 Fe2 -82.2(3)
C50 C45 P3 Fe2 95.1(3)
C58 C57 P3 C45 -171.7(2)
C58 C57 P3 C51 84.3(3)
C58 C57 P3 Fe2 -44.5(2)
C52 C51 P3 C45 -49.3(3)
C56 C51 P3 C45 134.6(3)
C52 C51 P3 C57 57.8(3)
C56 C51 P3 C57 -118.3(3)
C52 C51 P3 Fe2 176.8(2)
C56 C51 P3 Fe2 0.8(3)
C70 C65 P4 C59 131.9(3)
C66 C65 P4 C59 -48.8(3)
C70 C65 P4 C58 -121.6(3)
C66 C65 P4 C58 57.7(3)
C70 C65 P4 Fe2 1.8(3)
C66 C65 P4 Fe2 -178.9(2)
C64 C59 P4 C65 -39.8(3)
C60 C59 P4 C65 141.2(3)
C64 C59 P4 C58 -146.1(3)
C60 C59 P4 C58 34.9(3)
C64 C59 P4 Fe2 91.0(3)
C60 C59 P4 Fe2 -88.0(3)
C57 C58 P4 C65 120.8(2)
C57 C58 P4 C59 -135.8(2)
C57 C58 P4 Fe2 -8.1(3)
C2 C1 S1 C4 -0.4(3)
C5 C1 S1 C4 -178.9(3)
C3 C4 S1 C1 0.8(3)
C38 C4 S1 C1 179.7(3)
C5 C6 Fe1 C7 9(4)
C5 C6 Fe1 C8 -19(4)
C5 C6 Fe1 C11 48(4)
C5 C6 Fe1 C9 2(4)
C5 C6 Fe1 C10 64(4)
C5 C6 Fe1 P1 159(4)
C5 C6 Fe1 P2 -115(4)
C8 C7 Fe1 C6 -139.5(3)
C11 C7 Fe1 C6 101.8(2)
C11 C7 Fe1 C8 -118.6(3)
C8 C7 Fe1 C11 118.6(3)
C8 C7 Fe1 C9 37.5(2)
C11 C7 Fe1 C9 -81.1(3)
C8 C7 Fe1 C10 80.9(3)
C11 C7 Fe1 C10 -37.8(2)
C8 C7 Fe1 P1 132.5(2)
C11 C7 Fe1 P1 13.9(4)
C8 C7 Fe1 P2 -55.3(3)
C11 C7 Fe1 P2 -173.90(18)
C7 C8 Fe1 C6 47.3(3)
C9 C8 Fe1 C6 166.4(2)
C9 C8 Fe1 C7 119.1(3)
C7 C8 Fe1 C11 -37.9(2)
C9 C8 Fe1 C11 81.2(2)
C7 C8 Fe1 C9 -119.1(3)
C7 C8 Fe1 C10 -80.9(3)
C9 C8 Fe1 C10 38.2(2)
C7 C8 Fe1 P1 -127.9(3)
C9 C8 Fe1 P1 -8.9(4)
C7 C8 Fe1 P2 136.5(2)
C9 C8 Fe1 P2 -104.4(2)
C10 C11 Fe1 C6 161.9(2)
C7 C11 Fe1 C6 -80.5(2)
C10 C11 Fe1 C7 -117.6(3)
C10 C11 Fe1 C8 -80.6(3)
C7 C11 Fe1 C8 37.0(2)
C10 C11 Fe1 C9 -37.1(2)
C7 C11 Fe1 C9 80.5(3)
C7 C11 Fe1 C10 117.6(3)
C10 C11 Fe1 P1 69.7(2)
C7 C11 Fe1 P1 -172.7(2)
C10 C11 Fe1 P2 -100.0(4)
C7 C11 Fe1 P2 17.6(5)
C10 C9 Fe1 C6 87.5(4)
C8 C9 Fe1 C6 -29.8(5)
C10 C9 Fe1 C7 80.4(2)
C8 C9 Fe1 C7 -36.8(2)
C10 C9 Fe1 C8 117.3(3)
C10 C9 Fe1 C11 36.8(2)
C8 C9 Fe1 C11 -80.4(3)
C8 C9 Fe1 C10 -117.3(3)
C10 C9 Fe1 P1 -67.2(2)
C8 C9 Fe1 P1 175.6(2)
C10 C9 Fe1 P2 -158.8(2)
C8 C9 Fe1 P2 83.9(2)
C11 C10 Fe1 C6 -25.3(3)
C9 C10 Fe1 C6 -144.8(2)
C11 C10 Fe1 C7 38.4(2)
C9 C10 Fe1 C7 -81.1(2)
C11 C10 Fe1 C8 81.1(3)
C9 C10 Fe1 C8 -38.4(2)
C9 C10 Fe1 C11 -119.5(3)
C11 C10 Fe1 C9 119.5(3)
C11 C10 Fe1 P1 -118.7(2)
C9 C10 Fe1 P1 121.8(2)
C11 C10 Fe1 P2 152.9(2)
C9 C10 Fe1 P2 33.4(3)
C18 P1 Fe1 C6 -167.53(17)
C12 P1 Fe1 C6 -47.14(17)
C24 P1 Fe1 C6 74.93(16)
C18 P1 Fe1 C7 -79.6(3)
C12 P1 Fe1 C7 40.8(3)
C24 P1 Fe1 C7 162.9(2)
C18 P1 Fe1 C8 8.3(3)
C12 P1 Fe1 C8 128.7(3)
C24 P1 Fe1 C8 -109.2(3)
C18 P1 Fe1 C11 -70.09(18)
C12 P1 Fe1 C11 50.30(18)
C24 P1 Fe1 C11 172.37(17)
C18 P1 Fe1 C9 2.18(18)
C12 P1 Fe1 C9 122.57(18)
C24 P1 Fe1 C9 -115.36(17)
C18 P1 Fe1 C10 -33.73(18)
C12 P1 Fe1 C10 86.65(17)
C24 P1 Fe1 C10 -151.28(16)
C18 P1 Fe1 P2 106.92(14)
C12 P1 Fe1 P2 -132.69(14)
C24 P1 Fe1 P2 -10.62(13)
C25 P2 Fe1 C6 -59.33(17)
C32 P2 Fe1 C6 58.38(18)
C26 P2 Fe1 C6 -174.79(19)
C25 P2 Fe1 C7 -145.72(17)
C32 P2 Fe1 C7 -28.0(2)
C26 P2 Fe1 C7 98.8(2)
C25 P2 Fe1 C8 -177.03(16)
C32 P2 Fe1 C8 -59.32(18)
C26 P2 Fe1 C8 67.51(18)
C25 P2 Fe1 C11 -159.1(4)
C32 P2 Fe1 C11 -41.4(4)
C26 P2 Fe1 C11 85.4(4)
C25 P2 Fe1 C9 143.23(16)
C32 P2 Fe1 C9 -99.06(18)
C26 P2 Fe1 C9 27.77(19)
C25 P2 Fe1 C10 122.0(2)
C32 P2 Fe1 C10 -120.3(2)
C26 P2 Fe1 C10 6.5(2)
C25 P2 Fe1 P1 30.43(12)
C32 P2 Fe1 P1 148.14(15)
C26 P2 Fe1 P1 -85.03(15)
C38 C39 Fe2 C43 -71(7)
C38 C39 Fe2 C42 -31(7)
C38 C39 Fe2 C44 -91(7)
C38 C39 Fe2 C40 -40(7)
C38 C39 Fe2 C41 -7(7)
C38 C39 Fe2 P4 88(7)
C38 C39 Fe2 P3 174(100)
C42 C43 Fe2 C39 87.4(2)
C44 C43 Fe2 C39 -154.5(2)
C44 C43 Fe2 C42 118.1(3)
C42 C43 Fe2 C44 -118.1(3)
C42 C43 Fe2 C40 -80.1(2)
C44 C43 Fe2 C40 38.0(2)
C42 C43 Fe2 C41 -37.3(2)
C44 C43 Fe2 C41 80.9(2)
C42 C43 Fe2 P4 -8.1(4)
C44 C43 Fe2 P4 110.0(3)
C42 C43 Fe2 P3 172.99(18)
C44 C43 Fe2 P3 -68.9(2)
C41 C42 Fe2 C39 146.6(2)
C43 C42 Fe2 C39 -94.5(2)
C41 C42 Fe2 C43 -118.9(3)
C41 C42 Fe2 C44 -80.9(2)
C43 C42 Fe2 C44 37.9(2)
C41 C42 Fe2 C40 -37.3(2)
C43 C42 Fe2 C40 81.6(2)
C43 C42 Fe2 C41 118.9(3)
C41 C42 Fe2 P4 57.7(2)
C43 C42 Fe2 P4 176.60(18)
C41 C42 Fe2 P3 -133.8(3)
C43 C42 Fe2 P3 -14.9(4)
C43 C44 Fe2 C39 33.5(3)
C40 C44 Fe2 C39 151.7(2)
C40 C44 Fe2 C43 118.1(3)
C43 C44 Fe2 C42 -37.8(2)
C40 C44 Fe2 C42 80.4(3)
C43 C44 Fe2 C40 -118.1(3)
C43 C44 Fe2 C41 -80.8(2)
C40 C44 Fe2 C41 37.3(2)
C43 C44 Fe2 P4 -145.1(2)
C40 C44 Fe2 P4 -26.9(3)
C43 C44 Fe2 P3 122.1(2)
C40 C44 Fe2 P3 -119.7(2)
C41 C40 Fe2 C39 47.3(5)
C44 C40 Fe2 C39 -71.2(5)
C41 C40 Fe2 C43 80.7(2)
C44 C40 Fe2 C43 -37.8(2)
C41 C40 Fe2 C42 37.4(2)
C44 C40 Fe2 C42 -81.1(2)
C41 C40 Fe2 C44 118.5(3)
C44 C40 Fe2 C41 -118.5(3)
C41 C40 Fe2 P4 -78.0(2)
C44 C40 Fe2 P4 163.5(2)
C41 C40 Fe2 P3 -170.43(18)
C44 C40 Fe2 P3 71.1(2)
C40 C41 Fe2 C39 -160.0(2)
C42 C41 Fe2 C39 -41.1(3)
C40 C41 Fe2 C43 -81.4(2)
C42 C41 Fe2 C43 37.5(2)
C40 C41 Fe2 C42 -118.9(3)
C40 C41 Fe2 C44 -37.9(2)
C42 C41 Fe2 C44 81.0(2)
C42 C41 Fe2 C40 118.9(3)
C40 C41 Fe2 P4 109.0(2)
C42 C41 Fe2 P4 -132.2(2)
C40 C41 Fe2 P3 19.2(4)
C42 C41 Fe2 P3 138.0(2)
C65 P4 Fe2 C39 -50.73(16)
C59 P4 Fe2 C39 -171.85(18)
C58 P4 Fe2 C39 68.97(16)
C65 P4 Fe2 C43 45.9(3)
C59 P4 Fe2 C43 -75.2(3)
C58 P4 Fe2 C43 165.6(3)
C65 P4 Fe2 C42 40.01(17)
C59 P4 Fe2 C42 -81.12(19)
C58 P4 Fe2 C42 159.71(17)
C65 P4 Fe2 C44 128.2(2)
C59 P4 Fe2 C44 7.1(2)
C58 P4 Fe2 C44 -112.1(2)
C65 P4 Fe2 C40 110.70(17)
C59 P4 Fe2 C40 -10.42(19)
C58 P4 Fe2 C40 -129.59(17)
C65 P4 Fe2 C41 72.45(17)
C59 P4 Fe2 C41 -48.68(18)
C58 P4 Fe2 C41 -167.85(17)
C65 P4 Fe2 P3 -135.09(12)
C59 P4 Fe2 P3 103.78(14)
C58 P4 Fe2 P3 -15.39(12)
C45 P3 Fe2 C39 60.95(16)
C57 P3 Fe2 C39 -57.11(14)
C51 P3 Fe2 C39 -173.39(16)
C45 P3 Fe2 C43 -30.74(18)
C57 P3 Fe2 C43 -148.80(16)
C51 P3 Fe2 C43 94.92(17)
C45 P3 Fe2 C42 -20.3(3)
C57 P3 Fe2 C42 -138.3(3)
C51 P3 Fe2 C42 105.4(3)
C45 P3 Fe2 C44 -67.60(17)
C57 P3 Fe2 C44 174.34(15)
C51 P3 Fe2 C44 58.07(16)
C45 P3 Fe2 C40 -105.19(17)
C57 P3 Fe2 C40 136.76(16)
C51 P3 Fe2 C40 20.48(18)
C45 P3 Fe2 C41 -118.3(3)
C57 P3 Fe2 C41 123.6(3)
C51 P3 Fe2 C41 7.3(3)
C45 P3 Fe2 P4 149.66(13)
C57 P3 Fe2 P4 31.60(11)
C51 P3 Fe2 P4 -84.68(13)
